data_4310928
loop_
_publ_author_name
'Paul Sood'
'Mohan Koutha'
'Maomian Fan'
'Yaroslav Klichko'
'Hongming Zhang'
'Michael Lattman'

_publ_section_title
;
 Phosphorus-Based p-tert-Butylcalix[5]arene Ligands
;
_journal_name_full 'Inorganic Chemistry'
_journal_page_first 2975
_journal_page_last 2980
_journal_paper_doi 10.1021/ic035359d
_journal_volume 43
_journal_year 2004
_chemical_formula_sum 'C62 H74 Cl2 O5 P2'
_chemical_formula_weight 1032.05
_chemical_name_systematic
; 
 ? 
;
_space_group_IT_number 2
_symmetry_cell_setting triclinic
_symmetry_space_group_name_Hall '-P 1'
_symmetry_space_group_name_H-M 'P -1'
_atom_sites_solution_hydrogens geom
_atom_sites_solution_primary direct
_atom_sites_solution_secondary difmap
_audit_creation_method SHELXL-97
_cell_angle_alpha 102.288(7)
_cell_angle_beta 102.074(8)
_cell_angle_gamma 96.007(8)
_cell_formula_units_Z 2
_cell_length_a 14.353(1)
_cell_length_b 14.612(1)
_cell_length_c 14.916(1)
_cell_measurement_reflns_used 39
_cell_measurement_temperature 230(2)
_cell_measurement_theta_max 15.00
_cell_measurement_theta_min 10.29
_cell_volume 2952.3(4)
_computing_cell_refinement 'Bruker XSCANS'
_computing_data_collection 'Bruker XSCANS'
_computing_data_reduction 'Bruker XSCANS'
_computing_molecular_graphics 'Bruker SHELXTL'
_computing_publication_material 'Bruker SHELXTL'
_computing_structure_refinement 'SHELXL-97 (Sheldrick, 1997)'
_computing_structure_solution 'SHELXS-97 (Sheldrick, 1990)'
_diffrn_ambient_temperature 230(2)
_diffrn_measured_fraction_theta_full 0.988
_diffrn_measured_fraction_theta_max 0.988
_diffrn_measurement_device_type 'Bruker P4'
_diffrn_measurement_method '\w scans'
_diffrn_radiation_monochromator graphite
_diffrn_radiation_source 'fine-focus sealed tube'
_diffrn_radiation_type MoK\a
_diffrn_radiation_wavelength 0.71073
_diffrn_reflns_av_R_equivalents 0.026
_diffrn_reflns_av_sigmaI/netI 0.091
_diffrn_reflns_limit_h_max 16
_diffrn_reflns_limit_h_min 0
_diffrn_reflns_limit_k_max 16
_diffrn_reflns_limit_k_min -16
_diffrn_reflns_limit_l_max 17
_diffrn_reflns_limit_l_min -17
_diffrn_reflns_number 10718
_diffrn_reflns_theta_full 25.00
_diffrn_reflns_theta_max 25.00
_diffrn_reflns_theta_min 1.78
_diffrn_standards_decay_% 8.49
_diffrn_standards_interval_count 147
_diffrn_standards_number 3
_exptl_absorpt_coefficient_mu 0.210
_exptl_crystal_colour colorless
_exptl_crystal_density_diffrn 1.161
_exptl_crystal_density_method 'not measured'
_exptl_crystal_description plates
_exptl_crystal_F_000 1100
_exptl_crystal_size_max 0.35
_exptl_crystal_size_mid 0.25
_exptl_crystal_size_min 0.15
_refine_diff_density_max 2.403
_refine_diff_density_min -0.610
_refine_diff_density_rms 0.076
_refine_ls_extinction_method none
_refine_ls_goodness_of_fit_ref 1.042
_refine_ls_hydrogen_treatment mixed
_refine_ls_matrix_type full
_refine_ls_number_parameters 720
_refine_ls_number_reflns 10269
_refine_ls_number_restraints 66
_refine_ls_restrained_S_all 1.041
_refine_ls_R_factor_all 0.151
_refine_ls_R_factor_gt 0.087
_refine_ls_shift/su_max 0.000
_refine_ls_shift/su_mean 0.000
_refine_ls_structure_factor_coef Fsqd
_refine_ls_weighting_details 'calc w=1/[\s^2^(Fo^2^)+(0.1452P)^2^+0.9571P] where P=(Fo^2^+2Fc^2^)/3'
_refine_ls_weighting_scheme calc
_refine_ls_wR_factor_gt 0.228
_refine_ls_wR_factor_ref 0.260
_reflns_number_gt 5965
_reflns_number_total 10269
_reflns_threshold_expression >2sigma(I)
_cod_data_source_file ic035359dsi20031124_025643_3.cif
_cod_data_source_block 3(mhclxpcl)
_cod_original_cell_volume 2952.3(3)
_cod_original_formula_sum '[C55 H66 Cl2 O5 P2] . [C7 H8]'
_cod_database_code 4310928

loop_
_symmetry_equiv_pos_as_xyz
'x, y, z'
'-x, -y, -z'

loop_
_atom_site_label
_atom_site_type_symbol
_atom_site_fract_x
_atom_site_fract_y
_atom_site_fract_z
_atom_site_U_iso_or_equiv
_atom_site_adp_type
_atom_site_occupancy
_atom_site_symmetry_multiplicity
_atom_site_calc_flag
_atom_site_refinement_flags
_atom_site_disorder_assembly
_atom_site_disorder_group
P1 P 0.25005(9) 0.45320(9) 0.53854(9) 0.0321(3) Uani 1 1 d . . .
P2 P 0.29400(11) 0.23936(11) 0.64669(11) 0.0464(4) Uani 1 1 d . . .
Cl1 Cl 0.26732(10) 0.59837(9) 0.56828(11) 0.0522(4) Uani 1 1 d . . .
Cl2 Cl 0.33034(15) 0.11974(13) 0.56873(13) 0.0770(6) Uani 1 1 d . . .
O1 O 0.0596(3) 0.2388(2) 0.6444(2) 0.0383(8) Uani 1 1 d . . .
H1 H 0.0517 0.2313 0.5871 0.046 Uiso 1 1 calc R . .
O2 O 0.1456(2) 0.4366(2) 0.4616(2) 0.0325(8) Uani 1 1 d . . .
O3 O 0.3263(2) 0.4450(2) 0.4709(2) 0.0328(8) Uani 1 1 d . . .
O4 O 0.3957(2) 0.3073(2) 0.6842(2) 0.0361(8) Uani 1 1 d . . .
O5 O 0.2838(2) 0.1948(2) 0.7368(2) 0.0385(8) Uani 1 1 d . . .
C11 C 0.0849(3) 0.3340(3) 0.6879(3) 0.0307(11) Uani 1 1 d . . .
C12 C 0.1333(3) 0.3587(3) 0.7831(3) 0.0328(11) Uani 1 1 d . . .
C13 C 0.1549(4) 0.4531(4) 0.8288(4) 0.0395(12) Uani 1 1 d . . .
H13 H 0.1879 0.4693 0.8920 0.047 Uiso 1 1 calc R . .
C14 C 0.1306(4) 0.5254(4) 0.7862(4) 0.0415(13) Uani 1 1 d . A .
C15 C 0.0814(4) 0.4974(4) 0.6909(4) 0.0374(12) Uani 1 1 d . . .
H15 H 0.0644 0.5442 0.6598 0.045 Uiso 1 1 calc R . .
C16 C 0.0569(3) 0.4039(3) 0.6409(3) 0.0282(10) Uani 1 1 d . . .
C17 C 0.1495(5) 0.6295(4) 0.8418(4) 0.0550(16) Uani 1 1 d . . .
C18 C 0.0535(9) 0.6562(9) 0.8595(14) 0.111(5) Uani 0.83(3) 1 d PU A 1
H18A H 0.0639 0.7200 0.8973 0.166 Uiso 0.83(3) 1 calc PR A 1
H18B H 0.0271 0.6137 0.8922 0.166 Uiso 0.83(3) 1 calc PR A 1
H18C H 0.0092 0.6516 0.8002 0.166 Uiso 0.83(3) 1 calc PR A 1
C19 C 0.1889(17) 0.6941(7) 0.7858(8) 0.104(6) Uani 0.83(3) 1 d PU A 1
H19A H 0.1405 0.6925 0.7301 0.156 Uiso 0.83(3) 1 calc PR A 1
H19B H 0.2449 0.6727 0.7681 0.156 Uiso 0.83(3) 1 calc PR A 1
H19C H 0.2061 0.7579 0.8242 0.156 Uiso 0.83(3) 1 calc PR A 1
C20 C 0.2227(11) 0.6466(6) 0.9350(9) 0.081(4) Uani 0.83(3) 1 d PU A 1
H20A H 0.2820 0.6271 0.9240 0.122 Uiso 0.83(3) 1 calc PR A 1
H20B H 0.1985 0.6106 0.9744 0.122 Uiso 0.83(3) 1 calc PR A 1
H20C H 0.2341 0.7128 0.9659 0.122 Uiso 0.83(3) 1 calc PR A 1
C181 C 0.075(4) 0.639(4) 0.908(4) 0.070(13) Uiso 0.17(3) 1 d PU A 2
H18D H 0.0642 0.7041 0.9227 0.105 Uiso 0.17(3) 1 calc PR A 2
H18E H 0.1008 0.6212 0.9648 0.105 Uiso 0.17(3) 1 calc PR A 2
H18F H 0.0150 0.5992 0.8750 0.105 Uiso 0.17(3) 1 calc PR A 2
C191 C 0.133(5) 0.694(5) 0.787(5) 0.075(15) Uiso 0.17(3) 1 d PU A 2
H19D H 0.1494 0.7569 0.8267 0.113 Uiso 0.17(3) 1 calc PR A 2
H19E H 0.0662 0.6825 0.7546 0.113 Uiso 0.17(3) 1 calc PR A 2
H19F H 0.1722 0.6864 0.7419 0.113 Uiso 0.17(3) 1 calc PR A 2
C201 C 0.254(4) 0.653(4) 0.894(5) 0.078(14) Uiso 0.17(3) 1 d PU A 2
H20D H 0.2932 0.6644 0.8513 0.117 Uiso 0.17(3) 1 calc PR A 2
H20E H 0.2729 0.6017 0.9203 0.117 Uiso 0.17(3) 1 calc PR A 2
H20F H 0.2632 0.7095 0.9441 0.117 Uiso 0.17(3) 1 calc PR A 2
C21 C 0.0981(3) 0.3421(3) 0.4272(3) 0.0301(10) Uani 1 1 d . . .
C22 C 0.0229(3) 0.3128(3) 0.4651(3) 0.0320(11) Uani 1 1 d . . .
C23 C -0.0260(4) 0.2204(3) 0.4266(3) 0.0375(12) Uani 1 1 d . . .
H23 H -0.0776 0.1999 0.4498 0.045 Uiso 1 1 calc R . .
C24 C -0.0002(4) 0.1575(4) 0.3544(4) 0.0422(13) Uani 1 1 d . B .
C25 C 0.0734(4) 0.1910(4) 0.3178(3) 0.0387(12) Uani 1 1 d . . .
H25 H 0.0905 0.1507 0.2687 0.046 Uiso 1 1 calc R . .
C26 C 0.1230(3) 0.2834(3) 0.3519(3) 0.0306(10) Uani 1 1 d . . .
C27 C -0.0527(5) 0.0546(4) 0.3158(4) 0.0630(19) Uani 1 1 d . . .
C28 C -0.1129(12) 0.0236(8) 0.3769(9) 0.097(5) Uani 0.659(11) 1 d PU B 3
H28A H -0.1350 -0.0435 0.3550 0.145 Uiso 0.659(11) 1 calc PR B 3
H28B H -0.1675 0.0566 0.3744 0.145 Uiso 0.659(11) 1 calc PR B 3
H28C H -0.0753 0.0375 0.4408 0.145 Uiso 0.659(11) 1 calc PR B 3
C29 C 0.0346(10) -0.0098(7) 0.3331(11) 0.102(5) Uani 0.659(11) 1 d PU B 3
H29A H 0.0644 0.0035 0.3993 0.153 Uiso 0.659(11) 1 calc PR B 3
H29B H 0.0819 0.0056 0.2995 0.153 Uiso 0.659(11) 1 calc PR B 3
H29C H 0.0081 -0.0759 0.3104 0.153 Uiso 0.659(11) 1 calc PR B 3
C30 C -0.0950(11) 0.0326(8) 0.2187(8) 0.088(5) Uani 0.659(11) 1 d PU B 3
H30A H -0.1314 -0.0301 0.1997 0.132 Uiso 0.659(11) 1 calc PR B 3
H30B H -0.0455 0.0356 0.1845 0.132 Uiso 0.659(11) 1 calc PR B 3
H30C H -0.1371 0.0774 0.2052 0.132 Uiso 0.659(11) 1 calc PR B 3
C281 C -0.043(2) 0.0073(17) 0.3860(17) 0.075(7) Uiso 0.341(11) 1 d PU B 4
H28D H -0.0739 -0.0574 0.3605 0.113 Uiso 0.341(11) 1 calc PR B 4
H28E H -0.0732 0.0371 0.4341 0.113 Uiso 0.341(11) 1 calc PR B 4
H28F H 0.0240 0.0089 0.4130 0.113 Uiso 0.341(11) 1 calc PR B 4
C291 C -0.036(2) 0.0017(18) 0.2236(18) 0.077(7) Uiso 0.341(11) 1 d PU B 4
H29D H 0.0318 0.0059 0.2277 0.115 Uiso 0.341(11) 1 calc PR B 4
H29E H -0.0654 0.0292 0.1737 0.115 Uiso 0.341(11) 1 calc PR B 4
H29F H -0.0645 -0.0636 0.2105 0.115 Uiso 0.341(11) 1 calc PR B 4
C301 C -0.1776(16) 0.0632(16) 0.2855(16) 0.075(7) Uiso 0.341(11) 1 d P B 4
H30A H -0.2146 0.0007 0.2631 0.113 Uiso 0.341(11) 1 calc PR B 4
H30B H -0.1895 0.0971 0.2368 0.113 Uiso 0.341(11) 1 calc PR B 4
H30C H -0.1962 0.0963 0.3402 0.113 Uiso 0.341(11) 1 calc PR B 4
C31 C 0.3543(3) 0.3556(3) 0.4395(3) 0.0285(10) Uani 1 1 d . . .
C32 C 0.3008(3) 0.2952(3) 0.3577(3) 0.0328(11) Uani 1 1 d . . .
C33 C 0.3345(4) 0.2123(4) 0.3217(3) 0.0378(12) Uani 1 1 d . . .
H33 H 0.2988 0.1712 0.2656 0.045 Uiso 1 1 calc R . .
C34 C 0.4206(4) 0.1899(4) 0.3683(4) 0.0414(13) Uani 1 1 d . C .
C35 C 0.4714(4) 0.2526(3) 0.4521(3) 0.0368(12) Uani 1 1 d . . .
H35 H 0.5288 0.2382 0.4843 0.044 Uiso 1 1 calc R . .
C36 C 0.4398(3) 0.3365(3) 0.4903(3) 0.0301(10) Uani 1 1 d . . .
C37 C 0.4577(5) 0.0975(4) 0.3302(4) 0.0582(17) Uani 1 1 d . . .
C38 C 0.5461(15) 0.0835(12) 0.3958(12) 0.099(7) Uani 0.532(14) 1 d PU C 5
H38A H 0.5354 0.0910 0.4581 0.149 Uiso 0.532(14) 1 calc PR C 5
H38B H 0.5994 0.1296 0.3970 0.149 Uiso 0.532(14) 1 calc PR C 5
H38C H 0.5603 0.0210 0.3743 0.149 Uiso 0.532(14) 1 calc PR C 5
C39 C 0.4716(18) 0.0895(15) 0.2339(13) 0.092(6) Uani 0.532(14) 1 d PU C 5
H39A H 0.5131 0.1448 0.2324 0.138 Uiso 0.532(14) 1 calc PR C 5
H39B H 0.4103 0.0842 0.1907 0.138 Uiso 0.532(14) 1 calc PR C 5
H39C H 0.5003 0.0341 0.2157 0.138 Uiso 0.532(14) 1 calc PR C 5
C40 C 0.3765(17) 0.0109(10) 0.3246(15) 0.111(7) Uani 0.532(14) 1 d PU C 5
H40A H 0.4004 -0.0479 0.3084 0.166 Uiso 0.532(14) 1 calc PR C 5
H40B H 0.3199 0.0114 0.2773 0.166 Uiso 0.532(14) 1 calc PR C 5
H40C H 0.3605 0.0173 0.3848 0.166 Uiso 0.532(14) 1 calc PR C 5
C381 C 0.4549(19) 0.0341(13) 0.3927(14) 0.085(6) Uani 0.468(14) 1 d PU C 6
H38D H 0.4756 -0.0240 0.3665 0.127 Uiso 0.468(14) 1 calc PR C 6
H38E H 0.3902 0.0207 0.3996 0.127 Uiso 0.468(14) 1 calc PR C 6
H38F H 0.4970 0.0636 0.4535 0.127 Uiso 0.468(14) 1 calc PR C 6
C391 C 0.5669(14) 0.1285(14) 0.3217(17) 0.104(7) Uani 0.468(14) 1 d PU C 6
H39D H 0.6062 0.1608 0.3829 0.156 Uiso 0.468(14) 1 calc PR C 6
H39E H 0.5661 0.1700 0.2796 0.156 Uiso 0.468(14) 1 calc PR C 6
H39F H 0.5928 0.0730 0.2974 0.156 Uiso 0.468(14) 1 calc PR C 6
C401 C 0.4024(18) 0.0500(15) 0.2291(14) 0.091(8) Uani 0.468(14) 1 d PU C 6
H40D H 0.4372 0.0032 0.2015 0.137 Uiso 0.468(14) 1 calc PR C 6
H40E H 0.3957 0.0968 0.1927 0.137 Uiso 0.468(14) 1 calc PR C 6
H40F H 0.3397 0.0200 0.2293 0.137 Uiso 0.468(14) 1 calc PR C 6
C41 C 0.4936(3) 0.2992(3) 0.6989(3) 0.0284(10) Uani 1 1 d . . .
C42 C 0.5463(3) 0.3486(3) 0.6506(3) 0.0314(11) Uani 1 1 d . . .
C43 C 0.6442(3) 0.3445(4) 0.6645(4) 0.0391(12) Uani 1 1 d . . .
H43 H 0.6800 0.3763 0.6322 0.047 Uiso 1 1 calc R . .
C44 C 0.6906(4) 0.2942(4) 0.7253(4) 0.0429(13) Uani 1 1 d . . .
C45 C 0.6357(4) 0.2489(4) 0.7733(4) 0.0435(13) Uani 1 1 d . . .
H45 H 0.6662 0.2165 0.8154 0.052 Uiso 1 1 calc R . .
C46 C 0.5366(4) 0.2491(3) 0.7619(3) 0.0344(11) Uani 1 1 d . . .
C47 C 0.7990(4) 0.2889(5) 0.7336(5) 0.0614(18) Uani 1 1 d . . .
C48 C 0.8555(5) 0.3864(6) 0.7565(6) 0.084(2) Uani 1 1 d . . .
H48A H 0.8406 0.4249 0.8108 0.126 Uiso 1 1 calc R . .
H48B H 0.8390 0.4142 0.7036 0.126 Uiso 1 1 calc R . .
H48C H 0.9232 0.3826 0.7697 0.126 Uiso 1 1 calc R . .
C49 C 0.8087(5) 0.2311(5) 0.6366(5) 0.072(2) Uani 1 1 d . . .
H49A H 0.8734 0.2175 0.6420 0.108 Uiso 1 1 calc R . .
H49B H 0.7944 0.2673 0.5901 0.108 Uiso 1 1 calc R . .
H49C H 0.7643 0.1727 0.6177 0.108 Uiso 1 1 calc R . .
C50 C 0.8380(5) 0.2352(7) 0.8062(6) 0.092(3) Uani 1 1 d . . .
H50A H 0.9034 0.2276 0.8048 0.138 Uiso 1 1 calc R . .
H50B H 0.7991 0.1740 0.7918 0.138 Uiso 1 1 calc R . .
H50C H 0.8363 0.2700 0.8680 0.138 Uiso 1 1 calc R . .
C51 C 0.3235(3) 0.2468(3) 0.8304(3) 0.0298(10) Uani 1 1 d . . .
C52 C 0.4197(3) 0.2489(3) 0.8711(3) 0.0303(11) Uani 1 1 d . . .
C53 C 0.4557(4) 0.2977(3) 0.9638(3) 0.0347(11) Uani 1 1 d . . .
H53 H 0.5207 0.3000 0.9913 0.042 Uiso 1 1 calc R . .
C54 C 0.3981(4) 0.3440(3) 1.0186(4) 0.0370(12) Uani 1 1 d . . .
C55 C 0.3023(4) 0.3379(3) 0.9745(3) 0.0337(11) Uani 1 1 d . . .
H55 H 0.2623 0.3676 1.0091 0.040 Uiso 1 1 calc R . .
C56 C 0.2624(3) 0.2901(3) 0.8815(3) 0.0312(11) Uani 1 1 d . . .
C57 C 0.4418(4) 0.3940(4) 1.1220(4) 0.0502(15) Uani 1 1 d . . .
C58 C 0.4872(7) 0.3220(6) 1.1753(5) 0.096(3) Uani 1 1 d . . .
H58A H 0.5383 0.2998 1.1483 0.145 Uiso 1 1 calc R . .
H58B H 0.4386 0.2692 1.1694 0.145 Uiso 1 1 calc R . .
H58C H 0.5127 0.3528 1.2409 0.145 Uiso 1 1 calc R . .
C59 C 0.5189(6) 0.4756(5) 1.1308(5) 0.078(2) Uani 1 1 d . . .
H59A H 0.4908 0.5222 1.1020 0.117 Uiso 1 1 calc R . .
H59B H 0.5672 0.4531 1.0996 0.117 Uiso 1 1 calc R . .
H59C H 0.5480 0.5036 1.1964 0.117 Uiso 1 1 calc R . .
C60 C 0.3654(6) 0.4295(7) 1.1730(5) 0.097(3) Uani 1 1 d . . .
H60A H 0.3939 0.4517 1.2395 0.146 Uiso 1 1 calc R . .
H60B H 0.3134 0.3786 1.1626 0.146 Uiso 1 1 calc R . .
H60C H 0.3412 0.4805 1.1489 0.146 Uiso 1 1 calc R . .
C61 C -0.0085(3) 0.3778(3) 0.5423(3) 0.0340(11) Uani 1 1 d . . .
H61A H -0.0709 0.3484 0.5462 0.041 Uiso 1 1 calc R . .
H61B H -0.0178 0.4361 0.5230 0.041 Uiso 1 1 calc R . .
C62 C 0.2039(4) 0.3163(4) 0.3090(3) 0.0359(11) Uani 1 1 d . . .
H62A H 0.2080 0.3840 0.3143 0.043 Uiso 1 1 calc R . .
H62B H 0.1891 0.2848 0.2424 0.043 Uiso 1 1 calc R . .
C63 C 0.4982(3) 0.4015(3) 0.5831(3) 0.0334(11) Uani 1 1 d . . .
H63A H 0.5470 0.4448 0.5703 0.040 Uiso 1 1 calc R . .
H63B H 0.4559 0.4391 0.6125 0.040 Uiso 1 1 calc R . .
C64 C 0.4827(4) 0.1941(4) 0.8158(4) 0.0390(12) Uani 1 1 d . . .
H64A H 0.5294 0.1714 0.8595 0.047 Uiso 1 1 calc R . .
H64B H 0.4422 0.1390 0.7712 0.047 Uiso 1 1 calc R . .
C65 C 0.1558(3) 0.2829(4) 0.8358(4) 0.0383(12) Uani 1 1 d . . .
H65A H 0.1338 0.2212 0.7922 0.046 Uiso 1 1 calc R . .
H65B H 0.1199 0.2871 0.8845 0.046 Uiso 1 1 calc R . .
C71 C 0.2783(7) 0.0052(7) -0.0027(6) 0.096(3) Uani 1 1 d . . .
C72 C 0.2638(8) 0.0958(6) 0.0020(6) 0.090(3) Uani 1 1 d . . .
H72 H 0.3050 0.1370 -0.0172 0.108 Uiso 1 1 calc R . .
C73 C 0.1871(9) 0.1263(7) 0.0357(6) 0.105(3) Uani 1 1 d . . .
H73 H 0.1773 0.1886 0.0387 0.127 Uiso 1 1 calc R . .
C74 C 0.1273(8) 0.0701(9) 0.0636(6) 0.105(3) Uani 1 1 d . . .
H74 H 0.0757 0.0919 0.0857 0.126 Uiso 1 1 calc R . .
C75 C 0.1438(10) -0.0236(9) 0.0591(7) 0.124(4) Uani 1 1 d . . .
H75 H 0.1023 -0.0640 0.0790 0.149 Uiso 1 1 calc R . .
C76 C 0.2188(9) -0.0576(7) 0.0264(7) 0.104(3) Uani 1 1 d . . .
H76 H 0.2293 -0.1198 0.0238 0.125 Uiso 1 1 calc R . .
C77 C 0.3596(8) -0.0314(10) -0.0409(9) 0.163(6) Uani 1 1 d . . .
H77A H 0.3404 -0.0495 -0.1087 0.245 Uiso 1 1 calc R . .
H77B H 0.3753 -0.0854 -0.0173 0.245 Uiso 1 1 calc R . .
H77C H 0.4150 0.0174 -0.0212 0.245 Uiso 1 1 calc R . .

loop_
_atom_site_aniso_label
_atom_site_aniso_U_11
_atom_site_aniso_U_22
_atom_site_aniso_U_33
_atom_site_aniso_U_23
_atom_site_aniso_U_13
_atom_site_aniso_U_12
P1 0.0299(7) 0.0299(6) 0.0369(7) 0.0064(5) 0.0102(6) 0.0055(5)
P2 0.0374(8) 0.0590(9) 0.0427(8) 0.0150(7) 0.0114(7) -0.0017(7)
Cl1 0.0435(8) 0.0324(7) 0.0736(10) -0.0016(6) 0.0132(7) 0.0051(6)
Cl2 0.0918(14) 0.0698(11) 0.0643(11) -0.0070(9) 0.0390(10) -0.0039(10)
O1 0.042(2) 0.0352(19) 0.039(2) 0.0126(15) 0.0103(18) 0.0048(15)
O2 0.0287(18) 0.0263(16) 0.0418(19) 0.0067(14) 0.0089(15) 0.0031(13)
O3 0.0281(18) 0.0287(17) 0.045(2) 0.0102(15) 0.0139(15) 0.0034(14)
O4 0.0239(18) 0.045(2) 0.042(2) 0.0151(16) 0.0101(15) 0.0021(15)
O5 0.039(2) 0.0415(19) 0.0308(18) 0.0053(15) 0.0096(16) -0.0070(16)
C11 0.022(2) 0.039(3) 0.037(3) 0.011(2) 0.016(2) 0.011(2)
C12 0.020(2) 0.043(3) 0.040(3) 0.013(2) 0.011(2) 0.011(2)
C13 0.038(3) 0.047(3) 0.034(3) 0.009(2) 0.006(2) 0.017(2)
C14 0.040(3) 0.038(3) 0.043(3) 0.003(2) 0.007(2) 0.014(2)
C15 0.040(3) 0.041(3) 0.038(3) 0.014(2) 0.014(2) 0.017(2)
C16 0.024(2) 0.034(2) 0.030(2) 0.008(2) 0.010(2) 0.0093(19)
C17 0.067(4) 0.040(3) 0.047(3) -0.004(3) -0.002(3) 0.021(3)
C18 0.111(9) 0.080(7) 0.118(12) -0.024(7) 0.012(8) 0.046(7)
C19 0.190(17) 0.032(4) 0.066(6) -0.005(4) 0.014(9) -0.017(7)
C20 0.110(9) 0.049(5) 0.062(7) -0.001(4) -0.017(6) 0.018(5)
C21 0.029(3) 0.034(2) 0.027(2) 0.008(2) 0.002(2) 0.006(2)
C22 0.025(2) 0.038(3) 0.034(3) 0.014(2) 0.003(2) 0.005(2)
C23 0.042(3) 0.040(3) 0.029(3) 0.009(2) 0.008(2) -0.005(2)
C24 0.047(3) 0.038(3) 0.034(3) 0.007(2) 0.001(2) -0.003(2)
C25 0.046(3) 0.039(3) 0.029(3) 0.005(2) 0.010(2) 0.008(2)
C26 0.031(3) 0.035(3) 0.026(2) 0.009(2) 0.004(2) 0.006(2)
C27 0.093(5) 0.038(3) 0.048(4) 0.003(3) 0.017(4) -0.017(3)
C28 0.124(12) 0.051(6) 0.100(9) -0.014(6) 0.059(9) -0.052(7)
C29 0.107(10) 0.030(5) 0.159(13) 0.023(7) 0.022(9) -0.011(6)
C30 0.114(12) 0.059(7) 0.056(7) 0.002(5) -0.019(7) -0.036(7)
C31 0.026(2) 0.029(2) 0.034(3) 0.011(2) 0.012(2) 0.0054(19)
C32 0.035(3) 0.037(3) 0.032(3) 0.012(2) 0.015(2) 0.008(2)
C33 0.043(3) 0.042(3) 0.028(3) 0.005(2) 0.010(2) 0.008(2)
C34 0.053(3) 0.039(3) 0.040(3) 0.012(2) 0.019(3) 0.017(3)
C35 0.039(3) 0.040(3) 0.035(3) 0.008(2) 0.011(2) 0.018(2)
C36 0.031(3) 0.032(2) 0.032(3) 0.012(2) 0.014(2) 0.006(2)
C37 0.080(5) 0.052(4) 0.043(3) 0.005(3) 0.011(3) 0.038(3)
C38 0.137(14) 0.083(11) 0.077(10) 0.000(9) 0.007(11) 0.086(11)
C39 0.152(18) 0.089(13) 0.059(9) 0.015(9) 0.055(12) 0.072(12)
C40 0.18(2) 0.045(8) 0.116(15) -0.005(9) 0.063(14) 0.042(11)
C381 0.144(18) 0.065(10) 0.077(11) 0.033(9) 0.055(12) 0.058(12)
C391 0.098(13) 0.098(13) 0.116(15) -0.019(11) 0.050(11) 0.055(11)
C401 0.133(19) 0.069(13) 0.062(10) -0.017(10) 0.008(13) 0.068(13)
C41 0.022(2) 0.034(2) 0.029(2) 0.000(2) 0.013(2) 0.0064(19)
C42 0.026(2) 0.035(3) 0.031(3) 0.006(2) 0.006(2) -0.001(2)
C43 0.028(3) 0.055(3) 0.037(3) 0.012(2) 0.012(2) 0.008(2)
C44 0.028(3) 0.060(3) 0.045(3) 0.013(3) 0.016(2) 0.013(2)
C45 0.037(3) 0.060(3) 0.042(3) 0.019(3) 0.017(2) 0.020(3)
C46 0.035(3) 0.036(3) 0.036(3) 0.008(2) 0.016(2) 0.011(2)
C47 0.026(3) 0.108(5) 0.064(4) 0.034(4) 0.020(3) 0.023(3)
C48 0.033(4) 0.098(6) 0.113(6) 0.010(5) 0.016(4) 0.009(4)
C49 0.047(4) 0.103(6) 0.093(5) 0.040(4) 0.044(4) 0.037(4)
C50 0.038(4) 0.163(8) 0.103(6) 0.067(6) 0.029(4) 0.045(5)
C51 0.027(3) 0.031(2) 0.033(3) 0.013(2) 0.009(2) 0.000(2)
C52 0.034(3) 0.029(2) 0.036(3) 0.014(2) 0.017(2) 0.007(2)
C53 0.032(3) 0.036(3) 0.038(3) 0.014(2) 0.009(2) 0.002(2)
C54 0.041(3) 0.033(3) 0.038(3) 0.011(2) 0.013(2) -0.002(2)
C55 0.043(3) 0.032(3) 0.033(3) 0.013(2) 0.018(2) 0.012(2)
C56 0.035(3) 0.034(3) 0.032(3) 0.019(2) 0.013(2) 0.007(2)
C57 0.057(4) 0.055(3) 0.032(3) 0.006(3) 0.011(3) -0.012(3)
C58 0.148(8) 0.089(6) 0.044(4) 0.021(4) -0.001(5) 0.024(6)
C59 0.089(5) 0.074(5) 0.051(4) -0.002(3) 0.009(4) -0.029(4)
C60 0.081(6) 0.138(8) 0.051(4) -0.020(5) 0.021(4) -0.003(5)
C61 0.027(3) 0.035(3) 0.042(3) 0.011(2) 0.012(2) 0.006(2)
C62 0.043(3) 0.040(3) 0.025(2) 0.010(2) 0.005(2) 0.009(2)
C63 0.027(3) 0.038(3) 0.039(3) 0.011(2) 0.013(2) 0.003(2)
C64 0.043(3) 0.038(3) 0.046(3) 0.019(2) 0.019(3) 0.015(2)
C65 0.033(3) 0.043(3) 0.046(3) 0.020(2) 0.014(2) 0.008(2)
C71 0.093(7) 0.104(7) 0.068(5) 0.012(5) -0.012(5) -0.001(6)
C72 0.116(8) 0.073(6) 0.065(5) 0.027(4) -0.004(5) -0.020(5)
C73 0.133(9) 0.102(7) 0.065(6) 0.020(5) 0.005(6) -0.012(7)
C74 0.110(8) 0.137(9) 0.061(5) 0.016(6) 0.023(5) -0.006(7)
C75 0.159(12) 0.111(9) 0.090(7) 0.042(7) 0.017(7) -0.044(8)
C76 0.148(10) 0.073(6) 0.073(6) 0.019(5) 0.003(6) -0.023(6)
C77 0.099(9) 0.219(15) 0.133(10) -0.010(10) -0.005(8) 0.026(9)

loop_
_atom_type_symbol
_atom_type_description
_atom_type_scat_dispersion_real
_atom_type_scat_dispersion_imag
_atom_type_scat_source
C C 0.0033 0.0016 'International Tables Vol C Tables 4.2.6.8 and 6.1.1.4'
H H 0.0000 0.0000 'International Tables Vol C Tables 4.2.6.8 and 6.1.1.4'
O O 0.0106 0.0060 'International Tables Vol C Tables 4.2.6.8 and 6.1.1.4'
P P 0.1023 0.0942 'International Tables Vol C Tables 4.2.6.8 and 6.1.1.4'
Cl Cl 0.1484 0.1585 'International Tables Vol C Tables 4.2.6.8 and 6.1.1.4'

loop_
_geom_angle_atom_site_label_1
_geom_angle_atom_site_label_2
_geom_angle_atom_site_label_3
_geom_angle
_geom_angle_site_symmetry_1
_geom_angle_site_symmetry_3
_geom_angle_publ_flag
O3 P1 O2 102.45(17) . . y
O3 P1 Cl1 94.35(13) . . y
O2 P1 Cl1 95.39(13) . . y
O4 P2 O5 103.10(19) . . y
O4 P2 Cl2 101.63(15) . . y
O5 P2 Cl2 95.69(15) . . y
C21 O2 P1 116.2(3) . . ?
C31 O3 P1 119.0(3) . . ?
C41 O4 P2 138.2(3) . . ?
C51 O5 P2 121.6(3) . . ?
O1 C11 C12 117.5(4) . . ?
O1 C11 C16 121.6(4) . . ?
C12 C11 C16 120.7(4) . . ?
C13 C12 C11 118.3(4) . . ?
C13 C12 C65 120.9(5) . . ?
C11 C12 C65 120.6(4) . . ?
C12 C13 C14 123.8(5) . . ?
C13 C14 C15 116.0(5) . . ?
C13 C14 C17 122.1(5) . . ?
C15 C14 C17 121.8(5) . . ?
C16 C15 C14 123.2(5) . . ?
C15 C16 C11 117.9(4) . . ?
C15 C16 C61 120.4(4) . . ?
C11 C16 C61 121.3(4) . . ?
C191 C17 C201 107(3) . . ?
C191 C17 C20 126(3) . . ?
C201 C17 C20 33(2) . . ?
C191 C17 C19 32(2) . . ?
C201 C17 C19 79(2) . . ?
C20 C17 C19 106.8(8) . . ?
C191 C17 C18 79(2) . . ?
C201 C17 C18 137(2) . . ?
C20 C17 C18 109.6(8) . . ?
C19 C17 C18 109.3(9) . . ?
C191 C17 C14 115(3) . . ?
C201 C17 C14 108(2) . . ?
C20 C17 C14 112.5(5) . . ?
C19 C17 C14 110.9(6) . . ?
C18 C17 C14 107.8(6) . . ?
C191 C17 C181 106(3) . . ?
C201 C17 C181 115(3) . . ?
C20 C17 C181 83(2) . . ?
C19 C17 C181 133(2) . . ?
C18 C17 C181 30(2) . . ?
C14 C17 C181 107(2) . . ?
C22 C21 C26 122.1(4) . . ?
C22 C21 O2 118.5(4) . . ?
C26 C21 O2 119.2(4) . . ?
C21 C22 C23 117.3(4) . . ?
C21 C22 C61 122.4(4) . . ?
C23 C22 C61 120.2(4) . . ?
C22 C23 C24 122.5(5) . . ?
C25 C24 C23 117.7(5) . . ?
C25 C24 C27 120.8(5) . . ?
C23 C24 C27 121.5(5) . . ?
C24 C25 C26 122.1(5) . . ?
C25 C26 C21 118.1(4) . . ?
C25 C26 C62 119.8(4) . . ?
C21 C26 C62 122.1(4) . . ?
C281 C27 C30 136.4(12) . . ?
C281 C27 C28 42.5(11) . . ?
C30 C27 C28 116.6(9) . . ?
C281 C27 C291 115.7(15) . . ?
C30 C27 C291 39.8(10) . . ?
C28 C27 C291 130.2(11) . . ?
C281 C27 C24 110.4(12) . . ?
C30 C27 C24 113.1(6) . . ?
C28 C27 C24 113.5(6) . . ?
C291 C27 C24 116.3(11) . . ?
C281 C27 C29 59.1(12) . . ?
C30 C27 C29 107.9(10) . . ?
C28 C27 C29 100.1(9) . . ?
C291 C27 C29 68.6(12) . . ?
C24 C27 C29 103.7(6) . . ?
C281 C27 C301 104.9(14) . . ?
C30 C27 C301 64.9(10) . . ?
C28 C27 C301 63.0(10) . . ?
C291 C27 C301 102.5(13) . . ?
C24 C27 C301 105.5(8) . . ?
C29 C27 C301 150.3(9) . . ?
C32 C31 C36 122.7(4) . . ?
C32 C31 O3 119.2(4) . . ?
C36 C31 O3 117.9(4) . . ?
C31 C32 C33 119.0(5) . . ?
C31 C32 C62 120.4(4) . . ?
C33 C32 C62 120.6(4) . . ?
C34 C33 C32 121.1(5) . . ?
C35 C34 C33 117.7(5) . . ?
C35 C34 C37 120.6(5) . . ?
C33 C34 C37 121.6(5) . . ?
C34 C35 C36 122.7(5) . . ?
C31 C36 C35 116.8(4) . . ?
C31 C36 C63 123.1(4) . . ?
C35 C36 C63 120.1(4) . . ?
C381 C37 C39 135.7(11) . . ?
C381 C37 C38 57.4(11) . . ?
C39 C37 C38 111.5(12) . . ?
C381 C37 C401 112.0(14) . . ?
C39 C37 C401 42.0(10) . . ?
C38 C37 C401 135.5(9) . . ?
C381 C37 C34 110.7(8) . . ?
C39 C37 C34 112.6(8) . . ?
C38 C37 C34 112.6(7) . . ?
C401 C37 C34 111.4(8) . . ?
C381 C37 C40 50.3(11) . . ?
C39 C37 C40 106.9(12) . . ?
C38 C37 C40 105.4(12) . . ?
C401 C37 C40 67.4(12) . . ?
C34 C37 C40 107.3(7) . . ?
C381 C37 C391 111.6(14) . . ?
C39 C37 C391 63.6(12) . . ?
C38 C37 C391 55.9(11) . . ?
C401 C37 C391 104.4(13) . . ?
C34 C37 C391 106.5(8) . . ?
C40 C37 C391 145.8(9) . . ?
C46 C41 C42 122.3(4) . . ?
C46 C41 O4 121.9(4) . . ?
C42 C41 O4 115.8(4) . . ?
C43 C42 C41 117.9(5) . . ?
C43 C42 C63 120.9(4) . . ?
C41 C42 C63 121.1(4) . . ?
C42 C43 C44 122.3(5) . . ?
C45 C44 C43 117.4(5) . . ?
C45 C44 C47 123.2(5) . . ?
C43 C44 C47 119.3(5) . . ?
C44 C45 C46 123.4(5) . . ?
C41 C46 C45 116.7(4) . . ?
C41 C46 C64 124.4(4) . . ?
C45 C46 C64 118.9(5) . . ?
C48 C47 C50 110.8(6) . . ?
C48 C47 C44 110.4(5) . . ?
C50 C47 C44 111.8(5) . . ?
C48 C47 C49 110.0(6) . . ?
C50 C47 C49 106.6(6) . . ?
C44 C47 C49 107.1(5) . . ?
C52 C51 C56 121.8(4) . . ?
C52 C51 O5 119.7(4) . . ?
C56 C51 O5 118.4(4) . . ?
C53 C52 C51 118.4(4) . . ?
C53 C52 C64 121.0(5) . . ?
C51 C52 C64 120.5(4) . . ?
C52 C53 C54 122.5(5) . . ?
C55 C54 C53 116.3(5) . . ?
C55 C54 C57 123.8(5) . . ?
C53 C54 C57 119.8(5) . . ?
C54 C55 C56 123.6(5) . . ?
C55 C56 C51 117.4(4) . . ?
C55 C56 C65 122.1(4) . . ?
C51 C56 C65 120.5(4) . . ?
C59 C57 C54 110.9(5) . . ?
C59 C57 C60 109.5(6) . . ?
C54 C57 C60 112.1(5) . . ?
C59 C57 C58 108.9(6) . . ?
C54 C57 C58 109.5(5) . . ?
C60 C57 C58 105.8(6) . . ?
C22 C61 C16 118.2(4) . . ?
C26 C62 C32 111.8(4) . . ?
C42 C63 C36 112.8(4) . . ?
C46 C64 C52 115.6(4) . . ?
C12 C65 C56 113.9(4) . . ?
C72 C71 C76 121.8(11) . . ?
C72 C71 C77 120.8(11) . . ?
C76 C71 C77 117.4(11) . . ?
C71 C72 C73 119.1(9) . . ?
C74 C73 C72 122.2(11) . . ?
C73 C74 C75 118.0(11) . . ?
C76 C75 C74 122.2(10) . . ?
C75 C76 C71 116.6(10) . . ?

loop_
_geom_bond_atom_site_label_1
_geom_bond_atom_site_label_2
_geom_bond_distance
_geom_bond_site_symmetry_2
_geom_bond_publ_flag
P1 O3 1.633(3) . y
P1 O2 1.645(3) . y
P1 Cl1 2.0498(18) . y
P2 O4 1.597(3) . y
P2 O5 1.640(4) . y
P2 Cl2 2.064(2) . y
O1 C11 1.379(6) . ?
O2 C21 1.411(5) . ?
O3 C31 1.419(5) . ?
O4 C41 1.398(5) . ?
O5 C51 1.406(6) . ?
C11 C12 1.395(7) . ?
C11 C16 1.403(6) . ?
C12 C13 1.372(7) . ?
C12 C65 1.513(7) . ?
C13 C14 1.383(7) . ?
C14 C15 1.399(7) . ?
C14 C17 1.535(7) . ?
C15 C16 1.380(7) . ?
C16 C61 1.515(6) . ?
C17 C191 1.38(7) . ?
C17 C201 1.51(6) . ?
C17 C20 1.513(10) . ?
C17 C19 1.526(14) . ?
C17 C18 1.531(13) . ?
C17 C181 1.59(5) . ?
C21 C22 1.389(7) . ?
C21 C26 1.395(6) . ?
C22 C23 1.395(7) . ?
C22 C61 1.508(7) . ?
C23 C24 1.400(7) . ?
C24 C25 1.378(7) . ?
C24 C27 1.541(7) . ?
C25 C26 1.394(7) . ?
C26 C62 1.521(7) . ?
C27 C281 1.36(2) . ?
C27 C30 1.401(12) . ?
C27 C28 1.486(12) . ?
C27 C291 1.51(3) . ?
C27 C29 1.654(14) . ?
C27 C301 1.78(2) . ?
C31 C32 1.365(7) . ?
C31 C36 1.390(6) . ?
C32 C33 1.395(7) . ?
C32 C62 1.523(7) . ?
C33 C34 1.393(7) . ?
C34 C35 1.387(7) . ?
C34 C37 1.542(7) . ?
C35 C36 1.400(6) . ?
C36 C63 1.520(7) . ?
C37 C381 1.452(17) . ?
C37 C39 1.473(17) . ?
C37 C38 1.493(16) . ?
C37 C401 1.52(2) . ?
C37 C40 1.60(2) . ?
C37 C391 1.62(2) . ?
C41 C46 1.394(7) . ?
C41 C42 1.395(6) . ?
C42 C43 1.385(7) . ?
C42 C63 1.497(7) . ?
C43 C44 1.392(7) . ?
C44 C45 1.378(7) . ?
C44 C47 1.545(7) . ?
C45 C46 1.397(7) . ?
C46 C64 1.515(7) . ?
C47 C48 1.496(10) . ?
C47 C50 1.518(10) . ?
C47 C49 1.555(9) . ?
C51 C52 1.382(7) . ?
C51 C56 1.393(6) . ?
C52 C53 1.375(7) . ?
C52 C64 1.524(6) . ?
C53 C54 1.407(7) . ?
C54 C55 1.379(7) . ?
C54 C57 1.525(7) . ?
C55 C56 1.382(7) . ?
C56 C65 1.521(7) . ?
C57 C59 1.504(8) . ?
C57 C60 1.532(9) . ?
C57 C58 1.563(9) . ?
C71 C72 1.350(12) . ?
C71 C76 1.386(13) . ?
C71 C77 1.501(14) . ?
C72 C73 1.379(13) . ?
C73 C74 1.315(13) . ?
C74 C75 1.404(15) . ?
C75 C76 1.368(15) . ?
